data_1555187
loop_
_publ_author_name
'Huang, Ze-Ao'
'Liu, Hui'
'Lu, Chong-Dao'
'Xu, Yan-Jun'

_publ_section_title
;
 Stereoselective Synthesis of Enantioenriched 2-Chloro-2-aroylaziridines
 by Cascade Reaction between Aryl Nitriles, Silyldichloromethanes, and
 tert-Butanesulfinylimines.
;
_journal_issue 16
_journal_name_full 'Organic letters'
_journal_page_first 4042
_journal_page_last 4045
_journal_paper_doi 10.1021/acs.orglett.5b01954
_journal_volume 17
_journal_year 2015
_chemical_absolute_configuration rm
_chemical_formula_sum 'C19 H21 Cl2 N O2 S'
_chemical_formula_weight 398.33
_space_group_IT_number 19
_space_group_name_Hall 'P 2ac 2ab'
_space_group_name_H-M_alt 'P 21 21 21'
_symmetry_cell_setting orthorhombic
_symmetry_space_group_name_H-M 'P 21 21 21'
_atom_sites_solution_hydrogens geom
_atom_sites_solution_primary direct
_atom_sites_solution_secondary difmap
_audit_creation_method SHELXL-97
_cell_angle_alpha 90.00
_cell_angle_beta 90.00
_cell_angle_gamma 90.00
_cell_formula_units_Z 4
_cell_length_a 6.1472(15)
_cell_length_b 11.724(3)
_cell_length_c 27.834(7)
_cell_measurement_reflns_used 5219
_cell_measurement_temperature 296(2)
_cell_measurement_theta_max 27.94
_cell_measurement_theta_min 2.27
_cell_volume 2006.0(9)
_computing_cell_refinement 'Bruker SMART'
_computing_data_collection 'Bruker SMART'
_computing_data_reduction 'Bruker SAINT'
_computing_molecular_graphics 'Bruker SHELXTL'
_computing_publication_material 'Bruker SHELXTL'
_computing_structure_refinement 'SHELXL-97 (Sheldrick, 1997)'
_computing_structure_solution 'SHELXS-97 (Sheldrick, 1990)'
_diffrn_ambient_temperature 296(2)
_diffrn_measured_fraction_theta_full 0.990
_diffrn_measured_fraction_theta_max 0.990
_diffrn_measurement_device_type 'CCD area detector'
_diffrn_measurement_method 'phi and omega scans'
_diffrn_radiation_monochromator graphite
_diffrn_radiation_source 'fine-focus sealed tube'
_diffrn_radiation_type MoK\a
_diffrn_radiation_wavelength 0.71073
_diffrn_reflns_av_R_equivalents 0.0229
_diffrn_reflns_av_sigmaI/netI 0.0275
_diffrn_reflns_limit_h_max 8
_diffrn_reflns_limit_h_min -8
_diffrn_reflns_limit_k_max 14
_diffrn_reflns_limit_k_min -15
_diffrn_reflns_limit_l_max 26
_diffrn_reflns_limit_l_min -36
_diffrn_reflns_number 12592
_diffrn_reflns_theta_full 28.06
_diffrn_reflns_theta_max 28.06
_diffrn_reflns_theta_min 2.27
_exptl_absorpt_coefficient_mu 0.440
_exptl_absorpt_correction_T_max 0.7456
_exptl_absorpt_correction_T_min 0.6853
_exptl_absorpt_correction_type numerical
_exptl_absorpt_process_details face-indexed
_exptl_crystal_density_diffrn 1.319
_exptl_crystal_density_method 'not measured'
_exptl_crystal_description block
_exptl_crystal_F_000 832
_exptl_crystal_size_max 0.539
_exptl_crystal_size_mid 0.447
_exptl_crystal_size_min 0.298
_refine_diff_density_max 0.302
_refine_diff_density_min -0.309
_refine_diff_density_rms 0.037
_refine_ls_abs_structure_details 'Flack H D (1983), Acta Cryst. A39, 876-881'
_refine_ls_abs_structure_Flack 0.04(5)
_refine_ls_extinction_method none
_refine_ls_goodness_of_fit_ref 1.017
_refine_ls_hydrogen_treatment mixed
_refine_ls_matrix_type full
_refine_ls_number_parameters 229
_refine_ls_number_reflns 4715
_refine_ls_number_restraints 0
_refine_ls_restrained_S_all 1.017
_refine_ls_R_factor_all 0.0396
_refine_ls_R_factor_gt 0.0323
_refine_ls_shift/su_max 0.001
_refine_ls_shift/su_mean 0.000
_refine_ls_structure_factor_coef Fsqd
_refine_ls_weighting_details 'calc w=1/[\s^2^(Fo^2^)+(0.0427P)^2^+0.2257P] where P=(Fo^2^+2Fc^2^)/3'
_refine_ls_weighting_scheme calc
_refine_ls_wR_factor_gt 0.0782
_refine_ls_wR_factor_ref 0.0828
_reflns_number_gt 4174
_reflns_number_total 4715
_reflns_threshold_expression >2sigma(I)
_cod_data_source_file ol5b01954_si_004.cif
_cod_data_source_block 9a
_cod_depositor_comments
;
The following automatic conversions were performed:

data item '_exptl_absorpt_correction_type' value 'Numerical' was
changed to 'numerical' in accordance with the
/home/saulius/struct/COD-crude-data/automatic-downloads/DataCite-retrospective/ACS/depositions/lib/dictionaries/cif_core.dic
dictionary named 'cif_core.dic' version 2.4.2 last updated on
2011-04-26.

data item '_symmetry_cell_setting' value 'Orthorhombic' was changed
to 'orthorhombic' in accordance with the
/home/saulius/struct/COD-crude-data/automatic-downloads/DataCite-retrospective/ACS/depositions/lib/dictionaries/cif_core.dic
dictionary named 'cif_core.dic' version 2.4.2 last updated on
2011-04-26.

Automatic conversion script
Id: cif_fix_values 6909 2019-04-08 15:41:33Z antanas 
;
_cod_original_cell_volume 2005.9(9)
_cod_original_sg_symbol_H-M P2(1)2(1)2(1)
_cod_database_code 1555187

loop_
_symmetry_equiv_pos_as_xyz
'x, y, z'
'-x+1/2, -y, z+1/2'
'-x, y+1/2, -z+1/2'
'x+1/2, -y+1/2, -z'

loop_
_atom_site_label
_atom_site_type_symbol
_atom_site_fract_x
_atom_site_fract_y
_atom_site_fract_z
_atom_site_U_iso_or_equiv
_atom_site_adp_type
_atom_site_occupancy
_atom_site_symmetry_multiplicity
_atom_site_calc_flag
_atom_site_refinement_flags
S1 S 0.20849(9) 1.00308(4) 0.171154(18) 0.04868(12) Uani 1 1 d .
Cl2 Cl -0.20625(8) 0.70915(4) 0.11126(2) 0.05338(13) Uani 1 1 d .
Cl1 Cl 0.10573(10) 0.69237(4) 0.031865(18) 0.05591(14) Uani 1 1 d .
C1 C 0.0713(3) 0.72325(14) 0.09411(6) 0.0382(4) Uani 1 1 d .
O1 O 0.3467(2) 0.66505(13) 0.14853(7) 0.0640(4) Uani 1 1 d .
C2 C 0.2055(3) 0.63185(15) 0.12151(7) 0.0423(4) Uani 1 1 d .
C9 C 0.1516(3) 0.84703(14) 0.10309(6) 0.0375(4) Uani 1 1 d .
H9 H 0.3056 0.8508 0.0942 0.045 Uiso 1 1 calc R
C3 C 0.1701(3) 0.50651(15) 0.11461(7) 0.0452(4) Uani 1 1 d .
C10 C 0.0298(3) 0.93476(15) 0.07349(6) 0.0382(4) Uani 1 1 d .
N1 N 0.1344(3) 0.87128(13) 0.15493(6) 0.0447(4) Uani 1 1 d .
H1 H 0.0897 0.8214 0.1753 0.054 Uiso 1 1 calc R
C15 C 0.1209(4) 0.97564(16) 0.03125(7) 0.0519(5) Uani 1 1 d .
H15 H 0.2567 0.9496 0.0214 0.062 Uiso 1 1 calc R
C11 C -0.1718(3) 0.97712(16) 0.08778(8) 0.0469(4) Uani 1 1 d .
H11 H -0.2342 0.9516 0.1163 0.056 Uiso 1 1 calc R
O2 O 0.4441(3) 1.01667(18) 0.16742(7) 0.0821(6) Uani 1 1 d .
C13 C -0.1882(5) 1.09490(19) 0.01772(9) 0.0702(7) Uani 1 1 d .
H13 H -0.2617 1.1477 -0.0012 0.084 Uiso 1 1 calc R
C16 C 0.1438(4) 0.9895(3) 0.23540(8) 0.0642(6) Uani 1 1 d .
C12 C -0.2799(4) 1.05677(17) 0.05995(9) 0.0575(5) Uani 1 1 d .
H12 H -0.4145 1.0846 0.0697 0.069 Uiso 1 1 calc R
C4 C 0.3321(4) 0.43593(19) 0.13168(9) 0.0593(6) Uani 1 1 d .
H4 H 0.4543 0.4676 0.1462 0.071 Uiso 1 1 calc R
C5 C 0.3153(6) 0.3184(2) 0.12744(10) 0.0766(8) Uani 1 1 d .
H5 H 0.4271 0.2715 0.1383 0.092 Uiso 1 1 calc R
C6 C 0.1319(6) 0.27173(19) 0.10710(10) 0.0793(8) Uani 1 1 d .
H6 H 0.1182 0.1929 0.1048 0.095 Uiso 1 1 calc R
C14 C 0.0095(5) 1.0554(2) 0.00371(9) 0.0668(7) Uani 1 1 d .
H14 H 0.0712 1.0821 -0.0247 0.080 Uiso 1 1 calc R
C8 C -0.0120(4) 0.45754(17) 0.09327(9) 0.0577(6) Uani 1 1 d .
H8 H -0.1216 0.5038 0.0810 0.069 Uiso 1 1 calc R
C17 C 0.2631(6) 0.8900(3) 0.25807(10) 0.0963(10) Uani 1 1 d .
H17A H 0.2518 0.8950 0.2924 0.144 Uiso 1 1 calc R
H17B H 0.4136 0.8924 0.2489 0.144 Uiso 1 1 calc R
H17C H 0.1996 0.8198 0.2473 0.144 Uiso 1 1 calc R
C7 C -0.0301(5) 0.34044(19) 0.09027(10) 0.0730(7) Uani 1 1 d .
H7 H -0.1537 0.3081 0.0767 0.088 Uiso 1 1 calc R
C19 C 0.2279(7) 1.1026(3) 0.25634(11) 0.1077(12) Uani 1 1 d .
H19A H 0.1885 1.1075 0.2896 0.162 Uiso 1 1 calc R
H19B H 0.1643 1.1652 0.2391 0.162 Uiso 1 1 calc R
H19C H 0.3834 1.1056 0.2533 0.162 Uiso 1 1 calc R
C18 C -0.1000(5) 0.9795(4) 0.23946(12) 0.1197(15) Uani 1 1 d .
H18A H -0.1470 0.9097 0.2247 0.180 Uiso 1 1 calc R
H18B H -0.1672 1.0429 0.2235 0.180 Uiso 1 1 calc R
H18C H -0.1410 0.9794 0.2727 0.180 Uiso 1 1 calc R

loop_
_atom_site_aniso_label
_atom_site_aniso_U_11
_atom_site_aniso_U_22
_atom_site_aniso_U_33
_atom_site_aniso_U_23
_atom_site_aniso_U_13
_atom_site_aniso_U_12
S1 0.0602(3) 0.0458(2) 0.0401(2) -0.0071(2) 0.0010(2) -0.0047(2)
Cl2 0.0375(2) 0.0469(2) 0.0758(3) 0.0068(2) 0.0035(2) -0.0039(2)
Cl1 0.0827(4) 0.0436(2) 0.0414(2) -0.0057(2) 0.0004(3) -0.0040(2)
C1 0.0374(9) 0.0390(8) 0.0381(9) -0.0010(7) 0.0007(7) -0.0028(7)
O1 0.0528(8) 0.0500(8) 0.0892(12) -0.0001(8) -0.0274(8) 0.0004(7)
C2 0.0378(8) 0.0413(9) 0.0479(10) 0.0029(8) 0.0016(9) 0.0024(8)
C9 0.0387(9) 0.0378(8) 0.0361(8) -0.0008(7) 0.0031(7) -0.0040(7)
C3 0.0541(11) 0.0394(9) 0.0423(9) 0.0038(8) 0.0030(8) -0.0008(8)
C10 0.0460(10) 0.0346(8) 0.0340(9) -0.0028(7) 0.0003(8) -0.0039(7)
N1 0.0599(10) 0.0413(7) 0.0330(7) 0.0007(6) 0.0007(7) -0.0062(7)
C15 0.0695(13) 0.0445(10) 0.0417(10) 0.0005(8) 0.0092(10) -0.0031(9)
C11 0.0532(12) 0.0399(9) 0.0476(10) -0.0003(8) -0.0020(9) -0.0007(8)
O2 0.0652(10) 0.1036(14) 0.0775(12) -0.0243(11) 0.0196(9) -0.0301(11)
C13 0.0990(19) 0.0480(11) 0.0636(15) 0.0055(11) -0.0301(15) 0.0032(13)
C16 0.0563(12) 0.0971(18) 0.0393(10) -0.0171(12) 0.0011(9) -0.0046(13)
C12 0.0577(12) 0.0465(11) 0.0683(14) -0.0050(10) -0.0142(12) 0.0048(10)
C4 0.0695(15) 0.0490(11) 0.0594(13) 0.0033(10) -0.0093(11) 0.0086(10)
C5 0.105(2) 0.0484(12) 0.0761(17) 0.0100(12) -0.0147(16) 0.0195(14)
C6 0.126(2) 0.0381(10) 0.0733(17) 0.0082(11) -0.0103(17) 0.0023(13)
C14 0.102(2) 0.0538(12) 0.0445(12) 0.0100(10) -0.0013(13) -0.0042(13)
C8 0.0654(13) 0.0402(10) 0.0674(14) 0.0033(10) -0.0084(12) -0.0034(9)
C17 0.121(3) 0.118(2) 0.0496(14) 0.0172(16) -0.0261(17) -0.021(2)
C7 0.095(2) 0.0434(11) 0.0800(17) 0.0011(12) -0.0123(15) -0.0121(12)
C19 0.133(3) 0.117(3) 0.0731(19) -0.0540(19) -0.008(2) 0.001(2)
C18 0.0635(17) 0.227(5) 0.0685(18) -0.034(3) 0.0195(15) -0.007(2)

loop_
_atom_type_symbol
_atom_type_description
_atom_type_scat_dispersion_real
_atom_type_scat_dispersion_imag
_atom_type_scat_source
C C 0.0033 0.0016 'International Tables Vol C Tables 4.2.6.8 and 6.1.1.4'
H H 0.0000 0.0000 'International Tables Vol C Tables 4.2.6.8 and 6.1.1.4'
N N 0.0061 0.0033 'International Tables Vol C Tables 4.2.6.8 and 6.1.1.4'
O O 0.0106 0.0060 'International Tables Vol C Tables 4.2.6.8 and 6.1.1.4'
S S 0.1246 0.1234 'International Tables Vol C Tables 4.2.6.8 and 6.1.1.4'
Cl Cl 0.1484 0.1585 'International Tables Vol C Tables 4.2.6.8 and 6.1.1.4'

loop_
_geom_angle_atom_site_label_1
_geom_angle_atom_site_label_2
_geom_angle_atom_site_label_3
_geom_angle
O2 S1 N1 110.57(10)
O2 S1 C16 107.03(11)
N1 S1 C16 97.09(11)
C2 C1 C9 113.38(15)
C2 C1 Cl2 108.28(12)
C9 C1 Cl2 110.39(12)
C2 C1 Cl1 105.90(12)
C9 C1 Cl1 107.96(12)
Cl2 C1 Cl1 110.85(10)
O1 C2 C3 119.89(17)
O1 C2 C1 117.62(16)
C3 C2 C1 122.47(16)
N1 C9 C10 111.47(14)
N1 C9 C1 108.35(14)
C10 C9 C1 112.94(15)
C4 C3 C8 118.72(19)
C4 C3 C2 116.07(18)
C8 C3 C2 125.20(18)
C15 C10 C11 118.55(18)
C15 C10 C9 119.71(17)
C11 C10 C9 121.74(17)
C9 N1 S1 115.01(12)
C10 C15 C14 120.1(2)
C12 C11 C10 120.5(2)
C14 C13 C12 120.0(2)
C18 C16 C17 113.0(3)
C18 C16 C19 111.9(3)
C17 C16 C19 110.1(2)
C18 C16 S1 107.13(19)
C17 C16 S1 111.55(19)
C19 C16 S1 102.8(2)
C13 C12 C11 120.0(2)
C3 C4 C5 120.9(2)
C6 C5 C4 119.4(2)
C7 C6 C5 120.3(2)
C13 C14 C15 120.8(2)
C7 C8 C3 120.1(2)
C6 C7 C8 120.5(3)

loop_
_geom_bond_atom_site_label_1
_geom_bond_atom_site_label_2
_geom_bond_distance
S1 O2 1.4607(19)
S1 N1 1.6730(17)
S1 C16 1.839(2)
Cl2 C1 1.7790(19)
Cl1 C1 1.7826(19)
C1 C2 1.553(3)
C1 C9 1.553(2)
O1 C2 1.213(2)
C2 C3 1.498(3)
C9 N1 1.474(2)
C9 C10 1.515(3)
C3 C4 1.379(3)
C3 C8 1.391(3)
C10 C15 1.388(3)
C10 C11 1.393(3)
C15 C14 1.390(3)
C11 C12 1.383(3)
C13 C14 1.358(4)
C13 C12 1.378(4)
C16 C18 1.508(4)
C16 C17 1.515(4)
C16 C19 1.538(4)
C4 C5 1.387(3)
C5 C6 1.375(4)
C6 C7 1.364(4)
C8 C7 1.380(3)
